data_2209359
loop_
_publ_author_name
'Skene, W. G.'
'Dufresne, St\'ephane'
'Trefz, Tyler'

_publ_section_title
;
 (<i>E</i>)-Diethyl
 2-amino-5-(2-thienylmethyleneamino)thiophene-3,4-dicarboxylate
;
_journal_coeditor_code XU2038
_journal_issue 6
_journal_name_full 'Acta Crystallographica Section E'
_journal_page_first o2382
_journal_page_last o2384
_journal_paper_doi 10.1107/S1600536806017351
_journal_volume 62
_journal_year 2006
_chemical_formula_iupac 'C15 H16 N2 O4 S2'
_chemical_formula_moiety 'C15 H16 N2 O4 S2'
_chemical_formula_sum 'C15 H16 N2 O4 S2'
_chemical_formula_weight 352.42
_chemical_melting_point .145E-144
_chemical_name_systematic
;
(E)-Diethyl 2-amino-5-(2-thienylmethyleneamino)thiophene-3,4-dicarboxylate
;
_space_group_IT_number 14
_symmetry_cell_setting monoclinic
_symmetry_space_group_name_Hall '-P 2yn'
_symmetry_space_group_name_H-M 'P 1 21/n 1'
_atom_sites_solution_hydrogens geom
_atom_sites_solution_primary direct
_atom_sites_solution_secondary difmap
_audit_creation_method SHELXL-97
_cell_angle_alpha 90.00
_cell_angle_beta 99.28(3)
_cell_angle_gamma 90.00
_cell_formula_units_Z 4
_cell_length_a 9.428(4)
_cell_length_b 14.907(6)
_cell_length_c 11.671(4)
_cell_measurement_reflns_used 25
_cell_measurement_temperature 293(2)
_cell_measurement_theta_max 30.0
_cell_measurement_theta_min 15.0
_cell_volume 1618.8(11)
_computing_cell_refinement 'CAD-4 EXPRESS (Enraf--Nonius, 1994)'
_computing_data_collection 'UdMX (Marris, 2004)'
_computing_data_reduction UdMX
_computing_molecular_graphics 'ORTEP-3 (Farrugia, 1997) and SHELXTL (Bruker, 1997)'
_computing_publication_material UdMX
_computing_structure_refinement 'SHELXL97 (Sheldrick, 1997)'
_computing_structure_solution 'SHELXS97 (Sheldrick, 1997)'
_diffrn_ambient_temperature 293(2)
_diffrn_detector_area_resol_mean 0.0
_diffrn_measured_fraction_theta_full 1.00
_diffrn_measured_fraction_theta_max 1.00
_diffrn_measurement_device_type 'Enraf--Nonius CAD-4'
_diffrn_measurement_method \w
_diffrn_radiation_monochromator graphite
_diffrn_radiation_source 'Sealed Tube'
_diffrn_radiation_type CuK\a
_diffrn_radiation_wavelength 1.54178
_diffrn_reflns_av_R_equivalents 0.062
_diffrn_reflns_av_sigmaI/netI 0.036
_diffrn_reflns_limit_h_max 11
_diffrn_reflns_limit_h_min -11
_diffrn_reflns_limit_k_max 18
_diffrn_reflns_limit_k_min -18
_diffrn_reflns_limit_l_max 14
_diffrn_reflns_limit_l_min -14
_diffrn_reflns_number 32753
_diffrn_reflns_theta_full 70.0
_diffrn_reflns_theta_max 70.0
_diffrn_reflns_theta_min 4.8
_diffrn_standards_decay_% 1.3
_diffrn_standards_interval_time 60
_diffrn_standards_number 5
_exptl_absorpt_coefficient_mu 3.178
_exptl_absorpt_correction_T_max 0.580
_exptl_absorpt_correction_T_min 0.220
_exptl_absorpt_correction_type gaussian
_exptl_absorpt_process_details '(SADABS; Sheldrick, 1996)'
_exptl_crystal_colour orange
_exptl_crystal_density_diffrn 1.446
_exptl_crystal_density_method 'not measured'
_exptl_crystal_description block
_exptl_crystal_F_000 736
_exptl_crystal_size_max 0.64
_exptl_crystal_size_mid 0.30
_exptl_crystal_size_min 0.22
_refine_diff_density_max 0.23
_refine_diff_density_min -0.24
_refine_ls_extinction_coef 0.0045(3)
_refine_ls_extinction_expression Fc^*^=kFc[1+0.001xFc^2^\l^3^/sin(2\q)]^-1/4^
_refine_ls_extinction_method SHELXL97
_refine_ls_goodness_of_fit_ref 0.917
_refine_ls_hydrogen_treatment constr
_refine_ls_matrix_type full
_refine_ls_number_parameters 211
_refine_ls_number_reflns 3071
_refine_ls_number_restraints 0
_refine_ls_restrained_S_all 0.917
_refine_ls_R_factor_all 0.049
_refine_ls_R_factor_gt 0.037
_refine_ls_shift/su_max 0.000
_refine_ls_shift/su_mean 0.000
_refine_ls_structure_factor_coef Fsqd
_refine_ls_weighting_details 'calc w=1/[\s^2^(Fo^2^)+(0.0539P)^2^] where P=(Fo^2^+2Fc^2^)/3'
_refine_ls_weighting_scheme calc
_refine_ls_wR_factor_gt 0.094
_refine_ls_wR_factor_ref 0.098
_reflns_number_gt 2255
_reflns_number_total 3071
_reflns_threshold_expression I>2\s(I)
_cod_data_source_file xu2038.cif
_cod_data_source_block I
_cod_depositor_comments
;
The following automatic conversions were performed:
'_geom_bond_publ_flag' value 'N' changed to 'n' according to
'/home/saulius/struct/CIF-dictionaries/cif_core.dic' dictionary named
'cif_core.dic' version 2.4.1 from 2010-06-29 (19
times).

'_geom_angle_publ_flag' value 'N' changed to 'n' according to
'/home/saulius/struct/CIF-dictionaries/cif_core.dic' dictionary named
'cif_core.dic' version 2.4.1 from 2010-06-29 (32
times).

'_geom_torsion_publ_flag' value 'N' changed to 'n' according to
'/home/saulius/struct/CIF-dictionaries/cif_core.dic' dictionary named
'cif_core.dic' version 2.4.1 from 2010-06-29 (38
times).

'_geom_torsion_publ_flag' value 'Y' changed to 'y' according to
'/home/saulius/struct/CIF-dictionaries/cif_core.dic' dictionary named
'cif_core.dic' version 2.4.1 from 2010-06-29 (4 times).

Automatic conversion script
Id: cif_fix_enum 1527 2010-12-29 10:47:43Z saulius 

The following automatic conversions were performed:

'_geom_bond_publ_flag' value 'N' changed to 'n' according to
/home/saulius/struct/CIF-dictionaries/cif_core.dic dictionary named
'cif_core.dic' version 2.4.1 from 2010-06-29 (19
times).

'_geom_angle_publ_flag' value 'N' changed to 'n' according
to /home/saulius/struct/CIF-dictionaries/cif_core.dic dictionary
named 'cif_core.dic' version 2.4.1 from 2010-06-29 (32
times).

'_geom_torsion_publ_flag' value 'N' changed to 'n' according
to /home/saulius/struct/CIF-dictionaries/cif_core.dic dictionary
named 'cif_core.dic' version 2.4.1 from 2010-06-29 (38
times).

'_geom_torsion_publ_flag' value 'Y' changed to 'y' according
to /home/saulius/struct/CIF-dictionaries/cif_core.dic dictionary
named 'cif_core.dic' version 2.4.1 from 2010-06-29 (4 times).

Automatic conversion script
Id: cif_fix_values 1715 2011-07-08 13:25:40Z adriana 
;
_cod_original_sg_symbol_H-M 'P 21/n'
_cod_database_code 2209359
_cod_database_fobs_code 2209359

loop_
_symmetry_equiv_pos_as_xyz
'x, y, z'
'-x+1/2, y+1/2, -z+1/2'
'-x, -y, -z'
'x-1/2, -y-1/2, z-1/2'

loop_
_atom_site_type_symbol
_atom_site_label
_atom_site_fract_x
_atom_site_fract_y
_atom_site_fract_z
_atom_site_U_iso_or_equiv
_atom_site_adp_type
_atom_site_calc_flag
_atom_site_refinement_flags
_atom_site_occupancy
S S1 0.14461(6) 0.49009(3) 0.12892(5) 0.05936(17) Uani d . 1
S S2 0.53755(6) 0.33765(4) -0.13414(6) 0.0728(2) Uani d . 1
O O1 0.11736(18) 0.41246(10) 0.50069(14) 0.0713(4) Uani d . 1
O O2 0.27441(14) 0.30405(9) 0.47569(12) 0.0560(4) Uani d . 1
O O3 0.40647(17) 0.22122(9) 0.25292(14) 0.0716(5) Uani d . 1
O O4 0.52193(14) 0.33673(9) 0.34915(13) 0.0603(4) Uani d . 1
N N1 0.02146(19) 0.52321(12) 0.31270(17) 0.0692(5) Uani d . 1
H H1A 0.0048 0.5136 0.3820 0.083 Uiso calc R 1
H H1B -0.0248 0.5645 0.2708 0.083 Uiso calc R 1
N N2 0.35443(18) 0.38644(11) 0.05243(15) 0.0552(4) Uani d . 1
C C1 0.1203(2) 0.47345(13) 0.26976(19) 0.0538(5) Uani d . 1
C C2 0.2058(2) 0.40403(12) 0.32357(18) 0.0507(5) Uani d . 1
C C3 0.2954(2) 0.36651(12) 0.24694(18) 0.0500(5) Uani d . 1
C C4 0.2758(2) 0.40471(13) 0.13977(19) 0.0534(5) Uani d . 1
C C5 0.3316(2) 0.43201(13) -0.0420(2) 0.0597(5) Uani d . 1
H H5 0.2609 0.4761 -0.0495 0.072 Uiso calc R 1
C C6 0.4087(2) 0.41874(13) -0.13614(19) 0.0558(5) Uani d . 1
C C7 0.3979(3) 0.46933(15) -0.2358(2) 0.0645(6) Uani d . 1
H H7 0.3340 0.5168 -0.2531 0.077 Uiso calc R 1
C C8 0.4947(3) 0.44109(15) -0.3088(2) 0.0687(6) Uani d . 1
H H8 0.5017 0.4678 -0.3797 0.082 Uiso calc R 1
C C9 0.5758(2) 0.37131(17) -0.2645(2) 0.0701(6) Uani d . 1
H H9 0.6453 0.3445 -0.3014 0.084 Uiso calc R 1
C C10 0.1940(2) 0.37624(13) 0.44012(19) 0.0548(5) Uani d . 1
C C11 0.2566(3) 0.26728(14) 0.58779(19) 0.0629(6) Uani d . 1
H H11A 0.1573 0.2502 0.5875 0.075 Uiso calc R 1
H H11B 0.2835 0.3114 0.6485 0.075 Uiso calc R 1
C C12 0.3527(3) 0.18666(15) 0.6081(2) 0.0784(7) Uani d . 1
H H12A 0.3287 0.1452 0.5450 0.118 Uiso calc R 1
H H12B 0.3398 0.1582 0.6795 0.118 Uiso calc R 1
H H12C 0.4511 0.2050 0.6128 0.118 Uiso calc R 1
C C13 0.4113(2) 0.29888(13) 0.28262(18) 0.0531(5) Uani d . 1
C C14 0.6400(2) 0.27872(15) 0.3981(2) 0.0697(6) Uani d . 1
H H14A 0.6738 0.2446 0.3370 0.084 Uiso calc R 1
H H14B 0.6087 0.2370 0.4527 0.084 Uiso calc R 1
C C15 0.7572(3) 0.33697(17) 0.4583(2) 0.0796(7) Uani d . 1
H H15A 0.7974 0.3714 0.4018 0.119 Uiso calc R 1
H H15B 0.8307 0.3003 0.5014 0.119 Uiso calc R 1
H H15C 0.7190 0.3768 0.5103 0.119 Uiso calc R 1

loop_
_atom_site_aniso_label
_atom_site_aniso_U_11
_atom_site_aniso_U_22
_atom_site_aniso_U_33
_atom_site_aniso_U_12
_atom_site_aniso_U_13
_atom_site_aniso_U_23
S1 0.0601(3) 0.0533(3) 0.0634(4) 0.0062(2) 0.0059(2) 0.0050(2)
S2 0.0681(4) 0.0729(4) 0.0775(4) 0.0135(3) 0.0126(3) 0.0113(3)
O1 0.0807(10) 0.0659(9) 0.0721(11) 0.0163(8) 0.0269(9) 0.0032(8)
O2 0.0638(8) 0.0466(7) 0.0592(9) 0.0030(6) 0.0144(7) 0.0040(6)
O3 0.0795(11) 0.0449(8) 0.0885(12) 0.0053(7) 0.0072(9) -0.0101(8)
O4 0.0524(8) 0.0457(7) 0.0795(10) 0.0036(6) 0.0010(7) 0.0029(7)
N1 0.0687(12) 0.0644(11) 0.0767(13) 0.0200(9) 0.0188(10) 0.0057(10)
N2 0.0596(10) 0.0489(9) 0.0577(11) -0.0027(8) 0.0107(8) -0.0017(8)
C1 0.0526(11) 0.0465(10) 0.0626(13) 0.0009(8) 0.0103(9) 0.0006(9)
C2 0.0503(10) 0.0423(9) 0.0598(12) -0.0005(8) 0.0094(9) 0.0012(9)
C3 0.0501(10) 0.0402(9) 0.0595(12) -0.0001(8) 0.0079(9) -0.0001(9)
C4 0.0550(11) 0.0451(10) 0.0599(13) -0.0012(8) 0.0083(9) -0.0021(9)
C5 0.0672(13) 0.0474(11) 0.0645(14) 0.0015(9) 0.0103(11) 0.0008(10)
C6 0.0602(12) 0.0465(10) 0.0603(13) -0.0022(9) 0.0087(10) 0.0008(9)
C7 0.0781(15) 0.0523(11) 0.0646(14) 0.0005(11) 0.0163(12) 0.0061(10)
C8 0.0781(15) 0.0643(14) 0.0652(15) -0.0132(12) 0.0166(12) 0.0040(12)
C9 0.0625(13) 0.0772(15) 0.0735(16) -0.0045(12) 0.0195(12) -0.0023(13)
C10 0.0534(11) 0.0465(10) 0.0644(13) -0.0014(8) 0.0097(10) -0.0006(10)
C11 0.0784(14) 0.0541(12) 0.0566(13) -0.0054(11) 0.0122(11) 0.0023(10)
C12 0.1051(19) 0.0544(13) 0.0731(17) 0.0073(13) 0.0066(14) 0.0089(12)
C13 0.0575(11) 0.0442(10) 0.0593(13) 0.0013(8) 0.0144(9) 0.0026(9)
C14 0.0570(13) 0.0618(13) 0.0884(18) 0.0129(10) 0.0061(12) 0.0127(12)
C15 0.0621(14) 0.0846(17) 0.0877(19) 0.0054(13) -0.0015(12) 0.0091(14)

loop_
_atom_type_symbol
_atom_type_description
_atom_type_scat_dispersion_real
_atom_type_scat_dispersion_imag
_atom_type_scat_source
C C 0.0181 0.0091 'International Tables Vol C Tables 4.2.6.8 and 6.1.1.4'
H H 0.0000 0.0000 'International Tables Vol C Tables 4.2.6.8 and 6.1.1.4'
N N 0.0311 0.0180 'International Tables Vol C Tables 4.2.6.8 and 6.1.1.4'
O O 0.0492 0.0322 'International Tables Vol C Tables 4.2.6.8 and 6.1.1.4'
S S 0.3331 0.5567 'International Tables Vol C Tables 4.2.6.8 and 6.1.1.4'

loop_
_geom_angle_atom_site_label_1
_geom_angle_atom_site_label_2
_geom_angle_atom_site_label_3
_geom_angle
_geom_angle_publ_flag
C1 S1 C4 91.58(10) n
C9 S2 C6 91.84(12) n
C10 O2 C11 116.07(16) n
C13 O4 C14 117.33(16) n
C1 N1 H1A 120 ?
C1 N1 H1B 120 ?
H1A N1 H1B 120 ?
C5 N2 C4 119.61(19) n
N1 C1 C2 128.6(2) n
N1 C1 S1 118.95(16) n
C2 C1 S1 112.42(16) n
C1 C2 C3 111.26(19) n
C1 C2 C10 120.66(18) n
C3 C2 C10 128.04(18) n
C4 C3 C2 113.75(18) n
C4 C3 C13 121.55(18) n
C2 C3 C13 124.39(18) n
C3 C4 N2 125.96(18) n
C3 C4 S1 110.96(16) n
N2 C4 S1 122.87(15) n
N2 C5 C6 123.5(2) n
N2 C5 H5 118.2 ?
C6 C5 H5 118.2 ?
C7 C6 C5 126.7(2) n
C7 C6 S2 110.74(17) n
C5 C6 S2 122.46(16) n
C6 C7 C8 112.3(2) n
C6 C7 H7 123.8 ?
C8 C7 H7 123.8 ?
C9 C8 C7 112.5(2) n
C9 C8 H8 123.7 ?
C7 C8 H8 123.7 ?
C8 C9 S2 112.55(19) n
C8 C9 H9 123.7 ?
S2 C9 H9 123.7 ?
O1 C10 O2 122.3(2) n
O1 C10 C2 124.31(19) n
O2 C10 C2 113.34(18) n
O2 C11 C12 106.87(18) n
O2 C11 H11A 110.3 ?
C12 C11 H11A 110.3 ?
O2 C11 H11B 110.3 ?
C12 C11 H11B 110.3 ?
H11A C11 H11B 108.6 ?
C11 C12 H12A 109.5 ?
C11 C12 H12B 109.5 ?
H12A C12 H12B 109.5 ?
C11 C12 H12C 109.5 ?
H12A C12 H12C 109.5 ?
H12B C12 H12C 109.5 ?
O3 C13 O4 124.57(19) n
O3 C13 C3 125.1(2) n
O4 C13 C3 110.34(16) n
O4 C14 C15 107.56(18) n
O4 C14 H14A 110.2 ?
C15 C14 H14A 110.2 ?
O4 C14 H14B 110.2 ?
C15 C14 H14B 110.2 ?
H14A C14 H14B 108.5 ?
C14 C15 H15A 109.5 ?
C14 C15 H15B 109.5 ?
H15A C15 H15B 109.5 ?
C14 C15 H15C 109.5 ?
H15A C15 H15C 109.5 ?
H15B C15 H15C 109.5 ?

loop_
_geom_bond_atom_site_label_1
_geom_bond_atom_site_label_2
_geom_bond_distance
_geom_bond_publ_flag
S1 C1 1.714(2) n
S1 C4 1.765(2) n
S2 C9 1.696(2) n
S2 C6 1.711(2) n
O1 C10 1.216(2) n
O2 C10 1.343(2) n
O2 C11 1.453(2) n
O3 C13 1.207(2) n
O4 C13 1.322(2) n
O4 C14 1.452(2) n
N1 C1 1.349(3) y
N1 H1a 0.86 ?
N1 H1b 0.86 ?
N2 C4 1.381(3) y
N2 C5 1.283(3) y
C1 C2 1.397(3) n
C2 C3 1.439(3) n
C2 C10 1.443(3) n
C3 C4 1.359(3) n
C3 C13 1.496(3) n
C5 C6 1.426(3) y
C5 H5 0.93 ?
C6 C7 1.376(3) n
C7 C8 1.409(3) n
C7 H7 0.93 ?
C8 C9 1.344(3) n
C8 H8 0.93 ?
C9 H9 0.93 ?
C11 C12 1.501(3) n
C11 H11a 0.97 ?
C11 H11b 0.97 ?
C12 H12a 0.96 ?
C12 H12b 0.96 ?
C12 H12c 0.96 ?
C14 C15 1.489(3) n
C14 H14a 0.97 ?
C14 H14b 0.97 ?
C15 H15a 0.96 ?
C15 H15b 0.96 ?
C15 H15c 0.96 ?

loop_
_geom_hbond_atom_site_label_D
_geom_hbond_atom_site_label_H
_geom_hbond_atom_site_label_A
_geom_hbond_site_symmetry_A
_geom_hbond_distance_DH
_geom_hbond_distance_HA
_geom_hbond_distance_DA
_geom_hbond_angle_DHA
N1 H1A O1 . 0.86 2.20 2.778(3) 124
N1 H1A O1 3_566 0.86 2.22 2.880(3) 134

loop_
_geom_torsion_atom_site_label_1
_geom_torsion_atom_site_label_2
_geom_torsion_atom_site_label_3
_geom_torsion_atom_site_label_4
_geom_torsion
_geom_torsion_publ_flag
C4 S1 C1 N1 -178.58(17) n
C4 S1 C1 C2 -1.40(16) n
N1 C1 C2 C3 178.6(2) n
S1 C1 C2 C3 1.8(2) n
N1 C1 C2 C10 0.6(3) n
S1 C1 C2 C10 -176.20(15) n
C1 C2 C3 C4 -1.3(2) n
C10 C2 C3 C4 176.50(19) n
C1 C2 C3 C13 172.40(18) n
C10 C2 C3 C13 -9.8(3) n
C2 C3 C4 N2 174.96(17) n
C13 C3 C4 N2 1.1(3) n
C2 C3 C4 S1 0.2(2) n
C13 C3 C4 S1 -173.65(14) n
C5 N2 C4 C3 -175.0(2) n
C5 N2 C4 S1 -0.9(3) y
C1 S1 C4 C3 0.65(16) y
C1 S1 C4 N2 -174.26(17) n
C4 N2 C5 C6 179.13(18) y
N2 C5 C6 C7 -174.6(2) y
N2 C5 C6 S2 1.9(3) n
C9 S2 C6 C7 0.03(18) n
C9 S2 C6 C5 -176.97(18) n
C5 C6 C7 C8 176.9(2) n
S2 C6 C7 C8 0.0(2) n
C6 C7 C8 C9 -0.1(3) n
C7 C8 C9 S2 0.1(3) n
C6 S2 C9 C8 -0.10(19) n
C11 O2 C10 O1 4.4(3) n
C11 O2 C10 C2 -174.14(16) n
C1 C2 C10 O1 -3.8(3) n
C3 C2 C10 O1 178.6(2) n
C1 C2 C10 O2 174.73(17) n
C3 C2 C10 O2 -2.9(3) n
C10 O2 C11 C12 178.54(17) n
C14 O4 C13 O3 -5.8(3) n
C14 O4 C13 C3 175.80(17) n
C4 C3 C13 O3 -77.1(3) n
C2 C3 C13 O3 109.7(3) n
C4 C3 C13 O4 101.3(2) n
C2 C3 C13 O4 -71.9(2) n
C13 O4 C14 C15 174.00(19) n

loop_
_cod_related_entry_id
_cod_related_entry_database
_cod_related_entry_code
1 ChemSpider 30654979
